data_1548793
loop_
_publ_author_name
'Atalay, \,Sehriman'
'Ger\,ceker, Semra'
'Meral, Seher'
'B\"ulb\"ul, Hakan'

_publ_section_title
;
 2-{(<i>E</i>)-[(3-Chloro-4-methylphenyl)imino]methyl}-4-(trifluoromethoxy)phenol
;
_journal_issue 12
_journal_name_full IUCrData
_journal_page_first x171725
_journal_paper_doi 10.1107/S2414314617017254
_journal_volume 2
_journal_year 2017
_chemical_formula_iupac 'C15 H11 Cl F3 N O2'
_chemical_formula_moiety 'C15 H11 Cl F3 N O2'
_chemical_formula_sum 'C15 H11 Cl F3 N O2'
_chemical_formula_weight 329.70
_chemical_name_common 2-{(E)-[(3-chloro-4-methylphenyl)imino]methyl}-4-(trifluoromethoxy)phenol
_chemical_name_systematic 2-{(<i>E</i>)-[(3-Chloro-4-methylphenyl)imino]methyl}-4-(trifluoromethoxy)phenol
_space_group_crystal_system triclinic
_space_group_IT_number 2
_space_group_name_Hall '-P 1'
_space_group_name_H-M_alt 'P -1'
_symmetry_space_group_name_Hall '-P 1'
_symmetry_space_group_name_H-M 'P -1'
_atom_sites_solution_hydrogens geom
_atom_sites_solution_primary direct
_audit_creation_method SHELXL-2016/6
_cell_angle_alpha 86.984(8)
_cell_angle_beta 86.173(7)
_cell_angle_gamma 78.096(8)
_cell_formula_units_Z 2
_cell_length_a 4.5971(4)
_cell_length_b 6.4372(7)
_cell_length_c 25.237(2)
_cell_measurement_reflns_used 4834
_cell_measurement_temperature 293(2)
_cell_measurement_theta_max 27.42
_cell_measurement_theta_min 1.62
_cell_volume 728.56(12)
_computing_cell_refinement
;
X-AREA (Stoe & Cie, 2002)
;
_computing_data_collection
;
X-AREA (Stoe & Cie, 2002)
;
_computing_data_reduction
;
X-RED32 (Stoe & Cie, 2002)
;
_computing_molecular_graphics
;
ORTEP-3 for Windows (Farrugia, 2012)
;
_computing_publication_material
;
WinGX (Farrugia, 2012)
;
_computing_structure_refinement
;
SHELXL2016 (Sheldrick, 2015b)
;
_computing_structure_solution
;
SHELXT (Sheldrick, 2015a)
;
_diffrn_ambient_temperature 293(2)
_diffrn_detector_area_resol_mean 6.67
_diffrn_measured_fraction_theta_full 1.000
_diffrn_measured_fraction_theta_max 1.000
_diffrn_measurement_device_type 'Stoe IPDS 2'
_diffrn_measurement_method 'rotation method'
_diffrn_radiation_type MoK\a
_diffrn_radiation_wavelength 0.71073
_diffrn_reflns_av_R_equivalents 0.0498
_diffrn_reflns_limit_h_max 5
_diffrn_reflns_limit_h_min -5
_diffrn_reflns_limit_k_max 7
_diffrn_reflns_limit_k_min -7
_diffrn_reflns_limit_l_max 29
_diffrn_reflns_limit_l_min -29
_diffrn_reflns_number 6174
_diffrn_reflns_theta_full 24.999
_diffrn_reflns_theta_max 24.999
_diffrn_reflns_theta_min 1.619
_exptl_absorpt_coefficient_mu 0.301
_exptl_absorpt_correction_T_max 0.9864
_exptl_absorpt_correction_T_min 0.9066
_exptl_absorpt_correction_type integration
_exptl_absorpt_process_details
;
(X-AREA; Stoe & Cie, 2002)
;
_exptl_crystal_colour 'light yellow'
_exptl_crystal_density_diffrn 1.503
_exptl_crystal_description plate
_exptl_crystal_F_000 336
_exptl_crystal_size_max 0.420
_exptl_crystal_size_mid 0.237
_exptl_crystal_size_min 0.050
_refine_diff_density_max 0.440
_refine_diff_density_min -0.286
_refine_ls_extinction_method none
_refine_ls_goodness_of_fit_ref 0.886
_refine_ls_hydrogen_treatment constr
_refine_ls_matrix_type full
_refine_ls_number_parameters 228
_refine_ls_number_reflns 2581
_refine_ls_number_restraints 96
_refine_ls_restrained_S_all 0.945
_refine_ls_R_factor_all 0.1316
_refine_ls_R_factor_gt 0.0605
_refine_ls_shift/su_max 0.000
_refine_ls_shift/su_mean 0.000
_refine_ls_structure_factor_coef Fsqd
_refine_ls_weighting_details 'w=1/[\s^2^(Fo^2^)+(0.0980P)^2^] where P=(Fo^2^+2Fc^2^)/3'
_refine_ls_weighting_scheme calc
_refine_ls_wR_factor_gt 0.1534
_refine_ls_wR_factor_ref 0.1811
_reflns_number_gt 1173
_reflns_number_total 2581
_reflns_threshold_expression 'I > 2\s(I)'
_cod_data_source_file hb4186sup1.cif
_cod_data_source_block I
_cod_original_cell_volume 728.57(12)
_cod_database_code 1548793
_shelx_space_group_comment
;
The symmetry employed for this shelxl refinement is uniquely defined
by the following loop, which should always be used as a source of
symmetry information in preference to the above space-group names.
They are only intended as comments.
;

loop_
_space_group_symop_operation_xyz
'x, y, z'
'-x, -y, -z'

loop_
_atom_site_type_symbol
_atom_site_label
_atom_site_fract_x
_atom_site_fract_y
_atom_site_fract_z
_atom_site_U_iso_or_equiv
_atom_site_adp_type
_atom_site_calc_flag
_atom_site_occupancy
_atom_site_disorder_assembly
_atom_site_disorder_group
C C1 1.2010(15) 0.7569(14) 0.5585(3) 0.1286(17) Uani d 1 . .
C C2 1.2114(9) 0.5356(8) 0.63470(17) 0.0694(12) Uani d 1 . .
C C3 0.9931(9) 0.6027(7) 0.67272(17) 0.0691(11) Uani d 1 . .
H H3 0.914764 0.747080 0.675766 0.083 Uiso calc 1 . .
C C4 0.8865(8) 0.4547(6) 0.70721(15) 0.0595(10) Uani d 1 . .
C C5 1.0128(9) 0.2385(7) 0.70263(17) 0.0676(11) Uani d 1 . .
C C6 1.2400(11) 0.1773(8) 0.6644(2) 0.0847(13) Uani d 1 . .
H H6 1.327412 0.034117 0.661899 0.102 Uiso calc 1 . .
C C7 1.3387(10) 0.3233(8) 0.63015(19) 0.0795(13) Uani d 1 . .
H H7 1.489359 0.279952 0.604209 0.095 Uiso calc 1 . .
C C8 0.6507(9) 0.5284(7) 0.74676(16) 0.0647(11) Uani d 1 . .
H H8 0.577359 0.673819 0.748866 0.078 Uiso calc 1 . .
C C9 0.3055(8) 0.4808(7) 0.81702(15) 0.0609(10) Uani d 1 . .
C C10 0.1480(9) 0.6892(7) 0.81789(17) 0.0704(12) Uani d 1 . .
H H10 0.190670 0.788803 0.792070 0.084 Uiso calc 1 . .
C C11 -0.0704(9) 0.7473(7) 0.85695(18) 0.0736(12) Uani d 1 . .
H H11 -0.171975 0.888128 0.856866 0.088 Uiso calc 1 . .
C C12 -0.1488(9) 0.6093(7) 0.89651(16) 0.0658(11) Uani d 1 . .
C C13 0.0067(9) 0.4005(7) 0.89411(16) 0.0660(11) Uani d 1 . .
C C14 0.2288(9) 0.3368(7) 0.85488(17) 0.0663(11) Uani d 1 . .
H H14 0.326900 0.195268 0.854176 0.080 Uiso calc 1 . .
C C15 -0.3891(10) 0.6817(8) 0.93910(18) 0.0837(13) Uani d 1 . .
H H15A -0.467896 0.830850 0.933691 0.125 Uiso calc 1 . .
H H15B -0.306594 0.655789 0.973358 0.125 Uiso calc 1 . .
H H15C -0.545647 0.604398 0.937355 0.125 Uiso calc 1 . .
Cl Cl1 -0.0746(3) 0.2116(2) 0.94138(5) 0.0940(5) Uani d 1 . .
F F1A 1.229(3) 0.6214(16) 0.5215(3) 0.150(3) Uani d 0.374(11) A 1
F F2A 1.287(4) 0.918(3) 0.5377(6) 0.141(3) Uani d 0.374(11) A 1
F F3A 0.8893(14) 0.837(3) 0.5742(4) 0.145(3) Uani d 0.374(11) A 1
F F1B 1.036(2) 0.6539(13) 0.5373(3) 0.139(2) Uani d 0.626(11) A 2
F F2B 1.335(2) 0.8762(19) 0.5297(4) 0.151(3) Uani d 0.626(11) A 2
F F3B 0.9360(13) 0.9123(13) 0.5759(2) 0.142(2) Uani d 0.626(11) A 2
N N1 0.5390(7) 0.4024(5) 0.77887(13) 0.0641(9) Uani d 1 . .
O O1 1.3285(6) 0.6855(5) 0.60186(13) 0.0859(10) Uani d 1 . .
O O2 0.9184(7) 0.0908(5) 0.73535(13) 0.0896(10) Uani d 1 . .
H H2 0.783064 0.149011 0.755697 0.134 Uiso calc 1 . .

loop_
_atom_site_aniso_label
_atom_site_aniso_U_11
_atom_site_aniso_U_22
_atom_site_aniso_U_33
_atom_site_aniso_U_12
_atom_site_aniso_U_13
_atom_site_aniso_U_23
C1 0.108(3) 0.180(4) 0.111(4) -0.070(3) -0.009(3) 0.039(3)
C2 0.059(3) 0.083(3) 0.069(3) -0.021(2) -0.005(2) -0.003(2)
C3 0.062(3) 0.069(3) 0.076(3) -0.011(2) -0.008(2) -0.002(2)
C4 0.058(2) 0.055(2) 0.064(2) -0.008(2) -0.009(2) -0.003(2)
C5 0.068(3) 0.057(3) 0.075(3) -0.004(2) -0.007(2) -0.003(2)
C6 0.083(3) 0.070(3) 0.096(3) -0.003(3) 0.001(3) -0.013(3)
C7 0.068(3) 0.083(4) 0.084(3) -0.007(3) 0.003(2) -0.014(3)
C8 0.060(2) 0.057(3) 0.074(3) -0.004(2) -0.008(2) -0.006(2)
C9 0.056(2) 0.066(3) 0.061(2) -0.012(2) -0.010(2) -0.001(2)
C10 0.074(3) 0.063(3) 0.070(3) -0.006(2) -0.003(2) 0.003(2)
C11 0.066(3) 0.065(3) 0.084(3) 0.002(2) -0.003(2) -0.006(2)
C12 0.064(3) 0.072(3) 0.064(3) -0.014(2) -0.012(2) -0.011(2)
C13 0.066(3) 0.070(3) 0.064(3) -0.019(2) -0.008(2) 0.000(2)
C14 0.062(3) 0.058(3) 0.077(3) -0.006(2) -0.010(2) 0.000(2)
C15 0.077(3) 0.092(3) 0.081(3) -0.013(3) 0.002(3) -0.016(3)
Cl1 0.1027(9) 0.0869(9) 0.0912(9) -0.0253(7) 0.0124(7) 0.0085(7)
F1A 0.155(6) 0.217(5) 0.097(5) -0.082(5) -0.017(4) 0.019(4)
F2A 0.113(5) 0.177(5) 0.134(5) -0.053(5) -0.002(5) 0.062(4)
F3A 0.104(4) 0.189(7) 0.145(5) -0.054(4) -0.019(4) 0.064(5)
F1B 0.134(4) 0.203(5) 0.096(4) -0.075(3) -0.024(3) 0.023(3)
F2B 0.125(4) 0.204(5) 0.128(4) -0.065(4) 0.003(3) 0.072(4)
F3B 0.116(3) 0.171(5) 0.144(4) -0.050(3) -0.017(3) 0.050(3)
N1 0.061(2) 0.065(2) 0.065(2) -0.0095(17) -0.0083(17) 0.0029(17)
O1 0.0700(19) 0.104(3) 0.084(2) -0.0227(18) -0.0023(16) 0.0140(19)
O2 0.100(2) 0.0600(19) 0.098(2) 0.0005(17) 0.0112(19) 0.0085(17)

loop_
_atom_type_symbol
_atom_type_description
_atom_type_scat_dispersion_real
_atom_type_scat_dispersion_imag
_atom_type_scat_source
C C 0.0033 0.0016 'International Tables Vol C Tables 4.2.6.8 and 6.1.1.4'
H H 0.0000 0.0000 'International Tables Vol C Tables 4.2.6.8 and 6.1.1.4'
Cl Cl 0.1484 0.1585 'International Tables Vol C Tables 4.2.6.8 and 6.1.1.4'
F F 0.0171 0.0103 'International Tables Vol C Tables 4.2.6.8 and 6.1.1.4'
N N 0.0061 0.0033 'International Tables Vol C Tables 4.2.6.8 and 6.1.1.4'
O O 0.0106 0.0060 'International Tables Vol C Tables 4.2.6.8 and 6.1.1.4'

loop_
_geom_angle_atom_site_label_1
_geom_angle_atom_site_label_2
_geom_angle_atom_site_label_3
_geom_angle
F2B C1 F1B 119.1(8)
F2B C1 O1 114.6(6)
F2A C1 O1 113.5(7)
F1B C1 O1 120.7(7)
F2A C1 F1A 106.5(12)
O1 C1 F1A 115.4(7)
F2A C1 F3A 103.6(12)
O1 C1 F3A 105.9(6)
F1A C1 F3A 111.4(10)
F2B C1 F3B 99.7(9)
F1B C1 F3B 89.5(6)
O1 C1 F3B 104.8(6)
C3 C2 C7 121.5(4)
C3 C2 O1 119.8(4)
C7 C2 O1 118.5(4)
C2 C3 C4 120.0(4)
C2 C3 H3 120.0
C4 C3 H3 120.0
C3 C4 C5 118.9(4)
C3 C4 C8 119.3(4)
C5 C4 C8 121.8(4)
O2 C5 C6 119.9(4)
O2 C5 C4 120.8(4)
C6 C5 C4 119.3(4)
C7 C6 C5 121.3(5)
C7 C6 H6 119.3
C5 C6 H6 119.3
C6 C7 C2 119.0(5)
C6 C7 H7 120.5
C2 C7 H7 120.5
N1 C8 C4 122.7(4)
N1 C8 H8 118.6
C4 C8 H8 118.6
C14 C9 C10 118.4(4)
C14 C9 N1 116.9(4)
C10 C9 N1 124.7(4)
C11 C10 C9 119.6(4)
C11 C10 H10 120.2
C9 C10 H10 120.2
C10 C11 C12 123.9(4)
C10 C11 H11 118.1
C12 C11 H11 118.1
C11 C12 C13 115.5(4)
C11 C12 C15 121.9(4)
C13 C12 C15 122.6(4)
C14 C13 C12 121.9(4)
C14 C13 Cl1 118.4(3)
C12 C13 Cl1 119.8(3)
C9 C14 C13 120.7(4)
C9 C14 H14 119.6
C13 C14 H14 119.6
C12 C15 H15A 109.5
C12 C15 H15B 109.5
H15A C15 H15B 109.5
C12 C15 H15C 109.5
H15A C15 H15C 109.5
H15B C15 H15C 109.5
C8 N1 C9 121.1(4)
C1 O1 C2 119.2(4)
C5 O2 H2 109.5

loop_
_geom_bond_atom_site_label_1
_geom_bond_atom_site_label_2
_geom_bond_distance
C1 F2B 1.255(7)
C1 F2A 1.263(7)
C1 F1B 1.267(8)
C1 O1 1.293(7)
C1 F1A 1.293(8)
C1 F3A 1.455(9)
C1 F3B 1.466(8)
C2 C3 1.360(6)
C2 C7 1.379(6)
C2 O1 1.406(5)
C3 C4 1.398(5)
C3 H3 0.9300
C4 C5 1.401(6)
C4 C8 1.446(5)
C5 O2 1.347(5)
C5 C6 1.383(6)
C6 C7 1.369(6)
C6 H6 0.9300
C7 H7 0.9300
C8 N1 1.275(5)
C8 H8 0.9300
C9 C14 1.376(5)
C9 C10 1.387(6)
C9 N1 1.423(5)
C10 C11 1.368(6)
C10 H10 0.9300
C11 C12 1.381(6)
C11 H11 0.9300
C12 C13 1.388(6)
C12 C15 1.508(6)
C13 C14 1.388(6)
C13 Cl1 1.737(4)
C14 H14 0.9300
C15 H15A 0.9600
C15 H15B 0.9600
C15 H15C 0.9600
O2 H2 0.8200

loop_
_geom_hbond_atom_site_label_D
_geom_hbond_atom_site_label_H
_geom_hbond_atom_site_label_A
_geom_hbond_site_symmetry_A
_geom_hbond_distance_DH
_geom_hbond_distance_HA
_geom_hbond_distance_DA
_geom_hbond_angle_DHA
O2 H2 N1 . 0.82 1.88 2.609(5) 148
C10 H10 O2 1_465 0.93 2.52 3.277(5) 139

loop_
_geom_torsion_atom_site_label_1
_geom_torsion_atom_site_label_2
_geom_torsion_atom_site_label_3
_geom_torsion_atom_site_label_4
_geom_torsion
C7 C2 C3 C4 -2.0(6)
O1 C2 C3 C4 -176.8(4)
C2 C3 C4 C5 1.5(6)
C2 C3 C4 C8 -178.9(4)
C3 C4 C5 O2 179.4(4)
C8 C4 C5 O2 -0.2(6)
C3 C4 C5 C6 0.3(6)
C8 C4 C5 C6 -179.3(4)
O2 C5 C6 C7 179.3(4)
C4 C5 C6 C7 -1.6(7)
C5 C6 C7 C2 1.1(7)
C3 C2 C7 C6 0.7(7)
O1 C2 C7 C6 175.6(4)
C3 C4 C8 N1 178.7(4)
C5 C4 C8 N1 -1.6(6)
C14 C9 C10 C11 2.1(6)
N1 C9 C10 C11 -179.2(4)
C9 C10 C11 C12 -0.4(7)
C10 C11 C12 C13 -1.1(6)
C10 C11 C12 C15 179.3(4)
C11 C12 C13 C14 0.9(6)
C15 C12 C13 C14 -179.5(4)
C11 C12 C13 Cl1 -179.4(3)
C15 C12 C13 Cl1 0.2(6)
C10 C9 C14 C13 -2.3(6)
N1 C9 C14 C13 179.0(3)
C12 C13 C14 C9 0.8(6)
Cl1 C13 C14 C9 -178.9(3)
C4 C8 N1 C9 -179.5(3)
C14 C9 N1 C8 -170.8(4)
C10 C9 N1 C8 10.6(6)
F2B C1 O1 C2 -174.4(10)
F2A C1 O1 C2 167.0(13)
F1B C1 O1 C2 -21.0(11)
F1A C1 O1 C2 -69.7(10)
F3A C1 O1 C2 54.0(11)
F3B C1 O1 C2 77.4(7)
C3 C2 O1 C1 -87.8(6)
C7 C2 O1 C1 97.2(6)

_cod_database_fobs_code 1548793
